data_4517002
loop_
_publ_author_name
'Dey, Gourab'
'Venkateswarulu, Mangili'
'Vivekananthan, Venkateswaran'
'Pramanik, Avijit'
'Krishnan, Venkata'
'Koner, Rik Rani'

_publ_section_title
;
 Sub-Picomolar Recognition of Cr3+ through Bioinspired Organic--Inorganic
 Ensemble Utilization
;
_journal_issue 6
_journal_name_full 'ACS Sensors'
_journal_page_first 663
_journal_paper_doi 10.1021/acssensors.6b00046
_journal_volume 1
_journal_year 2016
_chemical_formula_sum 'C173 H226 Cu4 N12 O31'
_chemical_formula_weight 3223.86
_space_group_IT_number 5
_space_group_name_Hall 'C 2y'
_space_group_name_H-M_alt 'C 1 2 1'
_symmetry_cell_setting monoclinic
_symmetry_space_group_name_H-M 'C 1 2 1'
_atom_sites_solution_hydrogens geom
_atom_sites_solution_primary direct
_atom_sites_solution_secondary difmap
_audit_creation_method SHELXL-97
_cell_angle_alpha 90.00
_cell_angle_beta 110.340(3)
_cell_angle_gamma 90.00
_cell_formula_units_Z 2
_cell_length_a 31.7690(9)
_cell_length_b 8.9771(2)
_cell_length_c 32.5469(10)
_cell_measurement_temperature 298(2)
_cell_volume 8703.4(4)
_computing_cell_refinement 'Bruker SMART'
_computing_data_collection 'Bruker SMART'
_computing_data_reduction 'Bruker SAINT'
_computing_molecular_graphics 'Bruker SHELXTL'
_computing_publication_material 'Bruker SHELXTL'
_computing_structure_refinement 'SHELXL-97 (Sheldrick, 1997)'
_computing_structure_solution 'SHELXS-97 (Sheldrick, 1990)'
_diffrn_ambient_temperature 298(2)
_diffrn_measured_fraction_theta_full 0.993
_diffrn_measured_fraction_theta_max 0.993
_diffrn_measurement_device_type 'CCD area detector'
_diffrn_measurement_method 'phi and omega scans'
_diffrn_radiation_monochromator graphite
_diffrn_radiation_source 'fine-focus sealed tube'
_diffrn_radiation_type CuK\a
_diffrn_radiation_wavelength 1.54184
_diffrn_reflns_av_R_equivalents 0.1167
_diffrn_reflns_av_sigmaI/netI 0.0813
_diffrn_reflns_limit_h_max 30
_diffrn_reflns_limit_h_min -37
_diffrn_reflns_limit_k_max 10
_diffrn_reflns_limit_k_min -10
_diffrn_reflns_limit_l_max 38
_diffrn_reflns_limit_l_min -38
_diffrn_reflns_number 21846
_diffrn_reflns_theta_full 66.93
_diffrn_reflns_theta_max 66.93
_diffrn_reflns_theta_min 2.81
_exptl_absorpt_coefficient_mu 1.128
_exptl_absorpt_correction_T_max 0.893
_exptl_absorpt_correction_T_min 0.798
_exptl_absorpt_correction_type multi-scan
_exptl_absorpt_process_details 'SADABS (Sheldrick, 1997)'
_exptl_crystal_colour 'light brown'
_exptl_crystal_density_diffrn 1.230
_exptl_crystal_density_method 'not measured'
_exptl_crystal_description block
_exptl_crystal_F_000 3424
_exptl_crystal_size_max 0.2
_exptl_crystal_size_mid 0.2
_exptl_crystal_size_min 0.1
_refine_diff_density_max 1.571
_refine_diff_density_min -0.684
_refine_diff_density_rms 0.148
_refine_ls_abs_structure_details 'Flack H D (1983), Acta Cryst. A39, 876-881'
_refine_ls_abs_structure_Flack 0.03(6)
_refine_ls_extinction_method none
_refine_ls_goodness_of_fit_ref 1.093
_refine_ls_hydrogen_treatment mixed
_refine_ls_matrix_type full
_refine_ls_number_parameters 1015
_refine_ls_number_reflns 12234
_refine_ls_number_restraints 8
_refine_ls_restrained_S_all 1.095
_refine_ls_R_factor_all 0.098
_refine_ls_R_factor_gt 0.091
_refine_ls_shift/su_max 0.001
_refine_ls_shift/su_mean 0.000
_refine_ls_structure_factor_coef Fsqd
_refine_ls_weighting_details 'calc w=1/[\s^2^(Fo^2^)+(0.1921P)^2^+85.3223P] where P=(Fo^2^+2Fc^2^)/3'
_refine_ls_weighting_scheme calc
_refine_ls_wR_factor_gt 0.3327
_refine_ls_wR_factor_ref 0.3408
_reflns_number_gt 10939
_reflns_number_total 15510
_reflns_threshold_expression >2sigma(I)
_cod_data_source_file se6b00046_si_002.cif
_cod_data_source_block rcu_cu_lt
_cod_depositor_comments
;
The following automatic conversions were performed:

data item '_exptl_absorpt_correction_type' value 'Multi-Scan' was
changed to 'multi-scan' in accordance with the
/home/saulius/struct/COD-crude-data/automatic-downloads/DataCite-retrospective/ACS/depositions/lib/dictionaries/cif_core.dic
dictionary named 'cif_core.dic' version 2.4.2 last updated on
2011-04-26.

Automatic conversion script
Id: cif_fix_values 6909 2019-04-08 15:41:33Z antanas 
;
_cod_original_sg_symbol_H-M C2
_cod_database_code 4517002

loop_
_symmetry_equiv_pos_as_xyz
'x, y, z'
'-x, y, -z'
'x+1/2, y+1/2, z'
'-x+1/2, y+1/2, -z'

loop_
_atom_site_label
_atom_site_type_symbol
_atom_site_fract_x
_atom_site_fract_y
_atom_site_fract_z
_atom_site_U_iso_or_equiv
_atom_site_adp_type
_atom_site_occupancy
_atom_site_symmetry_multiplicity
_atom_site_calc_flag
_atom_site_refinement_flags
O13 O 0.0000 0.2876(19) 0.0000 0.084(5) Uani 1 2 d SD
H13O H -0.0069 0.2571 -0.0252 0.126 Uiso 0.50 1 calc PR
Cu2 Cu 0.56158(3) 0.43953(14) 0.75639(3) 0.0219(3) Uani 1 1 d .
O10 O 0.50064(18) 0.3804(7) 0.7697(2) 0.0301(14) Uani 1 1 d .
H10F H 0.4815 0.3352 0.7473 0.045 Uiso 1 1 d R
H11E H 0.4878 0.4598 0.7753 0.045 Uiso 1 1 d R
O8 O 0.5627(2) 0.2325(7) 0.7381(2) 0.0304(14) Uani 1 1 d .
O9 O 0.5391(2) 0.0877(8) 0.6789(2) 0.0366(16) Uani 1 1 d .
O6 O 0.5677(2) 0.6539(7) 0.7713(2) 0.0291(14) Uani 1 1 d .
O7 O 0.6186(3) 0.8116(8) 0.8134(3) 0.045(2) Uani 1 1 d .
N4 N 0.5395(2) 0.4804(8) 0.6915(2) 0.0256(16) Uani 1 1 d .
H4N H 0.5545 0.5608 0.6865 0.031 Uiso 1 1 d R
N3 N 0.6064(2) 0.4211(9) 0.8191(2) 0.0205(14) Uani 1 1 d .
H3N H 0.6233 0.3376 0.8212 0.025 Uiso 1 1 d R
C65 C 0.3652(4) 0.5720(16) 0.4841(4) 0.055(3) Uani 1 1 d .
C69 C 0.4913(4) 0.6575(14) 0.6082(3) 0.041(2) Uani 1 1 d .
H69 H 0.5186 0.6992 0.6252 0.050 Uiso 1 1 calc R
C70 C 0.4715(3) 0.5531(12) 0.6273(3) 0.036(2) Uani 1 1 d .
C68 C 0.4717(4) 0.7028(14) 0.5639(4) 0.045(3) Uani 1 1 d .
H68 H 0.4855 0.7728 0.5517 0.054 Uiso 1 1 calc R
C71 C 0.4309(3) 0.4881(12) 0.6022(3) 0.038(2) Uani 1 1 d .
H71 H 0.4174 0.4172 0.6143 0.045 Uiso 1 1 calc R
C67 C 0.4313(4) 0.6382(13) 0.5399(4) 0.043(3) Uani 1 1 d .
C72 C 0.4108(3) 0.5309(13) 0.5583(4) 0.042(3) Uani 1 1 d .
C66 C 0.4029(3) 0.6580(13) 0.4943(3) 0.038(2) Uani 1 1 d .
C64 C 0.3326(5) 0.576(2) 0.4456(4) 0.069(4) Uani 1 1 d .
H64 H 0.3066 0.5200 0.4402 0.083 Uiso 1 1 calc R
C63 C 0.3384(5) 0.664(2) 0.4142(4) 0.069(4) Uani 1 1 d .
H63 H 0.3163 0.6612 0.3866 0.083 Uiso 1 1 calc R
C62 C 0.3756(5) 0.759(2) 0.4204(4) 0.063(4) Uani 1 1 d .
H62 H 0.3779 0.8198 0.3981 0.076 Uiso 1 1 calc R
C61 C 0.4084(5) 0.7559(18) 0.4615(5) 0.060(3) Uani 1 1 d .
H61 H 0.4337 0.8163 0.4679 0.072 Uiso 1 1 calc R
C74 C 0.4911(3) 0.5161(11) 0.6758(3) 0.0297(19) Uani 1 1 d .
H74B H 0.4864 0.6002 0.6924 0.036 Uiso 1 1 calc R
H74A H 0.4750 0.4318 0.6816 0.036 Uiso 1 1 calc R
C75 C 0.5497(3) 0.3479(11) 0.6690(3) 0.0295(19) Uani 1 1 d .
H75 H 0.5270 0.3368 0.6397 0.035 Uiso 1 1 calc R
C77 C 0.5961(3) 0.3662(11) 0.6659(3) 0.033(2) Uani 1 1 d .
H77A H 0.6172 0.3862 0.6951 0.039 Uiso 1 1 calc R
H77B H 0.5956 0.4532 0.6481 0.039 Uiso 1 1 calc R
C78 C 0.6140(4) 0.2338(14) 0.6468(4) 0.046(3) Uani 1 1 d .
H78 H 0.6142 0.1462 0.6648 0.055 Uiso 1 1 calc R
C79 C 0.6607(5) 0.262(2) 0.6495(5) 0.072(4) Uani 1 1 d .
H79B H 0.6608 0.3353 0.6279 0.108 Uiso 1 1 calc R
H79A H 0.6738 0.1714 0.6440 0.108 Uiso 1 1 calc R
H79C H 0.6778 0.2987 0.6782 0.108 Uiso 1 1 calc R
C80 C 0.5844(5) 0.199(2) 0.6005(5) 0.081(5) Uani 1 1 d .
H80B H 0.5560 0.1616 0.6004 0.122 Uiso 1 1 calc R
H80C H 0.5987 0.1246 0.5885 0.122 Uiso 1 1 calc R
H80A H 0.5797 0.2875 0.5830 0.122 Uiso 1 1 calc R
C76 C 0.5501(3) 0.2104(10) 0.6970(3) 0.0247(18) Uani 1 1 d .
C47 C 0.6715(5) 0.4605(19) 0.9845(4) 0.072(5) Uani 1 1 d D
C46 C 0.7094(5) 0.452(3) 1.0299(5) 0.067(4) Uani 1 1 d D
C41 C 0.7156(6) 0.537(2) 1.0666(9) 0.103(8) Uani 1 1 d .
H41 H 0.6959 0.6126 1.0673 0.124 Uiso 1 1 calc R
C42 C 0.7564(8) 0.499(2) 1.1058(6) 0.088(6) Uani 1 1 d .
H42 H 0.7635 0.5490 1.1324 0.105 Uiso 1 1 calc R
C43 C 0.7815(5) 0.388(2) 1.0992(5) 0.075(6) Uani 1 1 d .
H43 H 0.8071 0.3593 1.1222 0.090 Uiso 1 1 calc R
C44 C 0.7709(7) 0.316(3) 1.0602(8) 0.093(6) Uani 1 1 d .
H44 H 0.7892 0.2410 1.0564 0.112 Uiso 1 1 calc R
C45 C 0.7346(8) 0.354(3) 1.0281(5) 0.096(8) Uani 1 1 d .
C52 C 0.6827(4) 0.356(2) 0.9624(5) 0.084(6) Uani 1 1 d D
C51 C 0.6527(4) 0.3239(18) 0.9142(4) 0.059(4) Uani 1 1 d D
H51 H 0.6580 0.2474 0.8973 0.071 Uiso 1 1 calc R
C50 C 0.6173(3) 0.4227(15) 0.8993(3) 0.038(2) Uani 1 1 d .
C49 C 0.6127(5) 0.5310(19) 0.9289(4) 0.066(4) Uani 1 1 d .
H49 H 0.5885 0.5945 0.9164 0.079 Uiso 1 1 calc R
C48 C 0.6346(6) 0.561(2) 0.9690(5) 0.076(5) Uani 1 1 d D
H48 H 0.6277 0.6353 0.9854 0.091 Uiso 1 1 calc R
C54 C 0.5845(3) 0.4172(12) 0.8532(3) 0.028(2) Uani 1 1 d .
H54B H 0.5668 0.3267 0.8495 0.033 Uiso 1 1 calc R
H54A H 0.5641 0.5010 0.8486 0.033 Uiso 1 1 calc R
C55 C 0.6350(3) 0.5534(10) 0.8231(3) 0.0255(18) Uani 1 1 d .
H55 H 0.6508 0.5751 0.8541 0.031 Uiso 1 1 calc R
C57 C 0.6689(3) 0.5275(11) 0.8007(3) 0.0292(19) Uani 1 1 d .
H57B H 0.6837 0.6214 0.7998 0.035 Uiso 1 1 calc R
H57A H 0.6529 0.4977 0.7707 0.035 Uiso 1 1 calc R
C58 C 0.7051(3) 0.4105(12) 0.8220(4) 0.043(3) Uani 1 1 d .
H58 H 0.6897 0.3202 0.8262 0.052 Uiso 1 1 calc R
C59 C 0.7365(4) 0.457(2) 0.8659(5) 0.070(4) Uani 1 1 d .
H59C H 0.7569 0.5307 0.8623 0.106 Uiso 1 1 calc R
H59B H 0.7531 0.3722 0.8809 0.106 Uiso 1 1 calc R
H59A H 0.7197 0.4985 0.8826 0.106 Uiso 1 1 calc R
C60 C 0.7303(5) 0.371(2) 0.7920(6) 0.077(5) Uani 1 1 d .
H60A H 0.7093 0.3516 0.7631 0.115 Uiso 1 1 calc R
H60B H 0.7482 0.2840 0.8029 0.115 Uiso 1 1 calc R
H60C H 0.7494 0.4526 0.7908 0.115 Uiso 1 1 calc R
C56 C 0.6051(3) 0.6855(10) 0.8017(3) 0.0262(18) Uani 1 1 d .
C73 C 0.3681(4) 0.4834(14) 0.5260(4) 0.049(3) Uani 1 1 d .
H73A H 0.3432 0.5080 0.5356 0.059 Uiso 1 1 calc R
H73B H 0.3680 0.3769 0.5209 0.059 Uiso 1 1 calc R
C53 C 0.7228(6) 0.267(3) 0.9830(5) 0.088(6) Uani 1 1 d .
H53A H 0.7452 0.2782 0.9693 0.105 Uiso 1 1 calc R
H53B H 0.7163 0.1620 0.9854 0.105 Uiso 1 1 calc R
Cu1 Cu 0.95036(3) 0.43683(14) 0.73771(3) 0.0231(3) Uani 1 1 d .
O5 O 1.01001(17) 0.3825(7) 0.7228(2) 0.0272(13) Uani 1 1 d .
H5OA H 1.0213 0.4623 0.7158 0.041 Uiso 1 1 d R
H5OB H 1.0302 0.3421 0.7454 0.041 Uiso 1 1 d R
O1 O 0.9495(2) 0.2308(7) 0.7562(2) 0.0313(14) Uani 1 1 d .
O2 O 0.9718(2) 0.0839(8) 0.8146(2) 0.0369(16) Uani 1 1 d .
N2 N 0.9031(2) 0.4167(8) 0.6761(2) 0.0235(15) Uani 1 1 d .
O3 O 0.94420(19) 0.6492(7) 0.7223(2) 0.0270(13) Uani 1 1 d .
O4 O 0.8939(3) 0.8086(8) 0.6791(3) 0.046(2) Uani 1 1 d .
N1 N 0.9741(3) 0.4753(8) 0.8031(2) 0.0272(16) Uani 1 1 d .
H1N H 0.9592 0.5551 0.8085 0.033 Uiso 1 1 d R
C1 C 1.1447(7) 0.604(2) 1.0396(6) 0.117(9) Uani 1 1 d D
H1 H 1.1643 0.5309 1.0368 0.141 Uiso 1 1 calc R
C4 C 1.0841(9) 0.813(4) 1.0410(6) 0.146(14) Uani 1 1 d .
H4 H 1.0644 0.8857 1.0436 0.175 Uiso 1 1 calc R
C3 C 1.1190(6) 0.786(2) 1.0777(5) 0.084(5) Uani 1 1 d .
H3 H 1.1222 0.8413 1.1028 0.101 Uiso 1 1 calc R
C2 C 1.1498(7) 0.679(3) 1.0786(5) 0.087(6) Uani 1 1 d .
H2 H 1.1735 0.6575 1.1043 0.105 Uiso 1 1 calc R
C5 C 1.0743(7) 0.759(2) 1.0060(6) 0.080(5) Uani 1 1 d .
C7 C 1.0845(6) 0.611(2) 0.9562(4) 0.079(6) Uani 1 1 d .
C6 C 1.1023(3) 0.6569(14) 1.0013(3) 0.041(2) Uani 1 1 d D
C12 C 1.0440(6) 0.6830(19) 0.9304(4) 0.073(5) Uani 1 1 d .
C11 C 1.0240(4) 0.6501(15) 0.8866(4) 0.051(3) Uani 1 1 d .
H11 H 0.9976 0.6984 0.8701 0.061 Uiso 1 1 calc R
C10 C 1.0429(4) 0.5455(14) 0.8669(3) 0.042(3) Uani 1 1 d .
C9 C 1.0826(4) 0.4704(16) 0.8924(3) 0.055(4) Uani 1 1 d .
H9 H 1.0951 0.3979 0.8797 0.066 Uiso 1 1 calc R
C8 C 1.1031(5) 0.506(2) 0.9369(4) 0.077(5) Uani 1 1 d .
H8 H 1.1296 0.4586 0.9535 0.093 Uiso 1 1 calc R
C14 C 1.0226(3) 0.5126(13) 0.8186(3) 0.038(2) Uani 1 1 d .
H14B H 1.0268 0.5987 0.8025 0.046 Uiso 1 1 calc R
H14A H 1.0388 0.4300 0.8119 0.046 Uiso 1 1 calc R
C15 C 0.9635(3) 0.3443(10) 0.8254(3) 0.031(2) Uani 1 1 d .
H15 H 0.9866 0.3313 0.8544 0.037 Uiso 1 1 calc R
C17 C 0.9171(3) 0.3657(13) 0.8299(4) 0.040(2) Uani 1 1 d .
H17A H 0.9182 0.4536 0.8475 0.048 Uiso 1 1 calc R
H17B H 0.8952 0.3839 0.8010 0.048 Uiso 1 1 calc R
C18 C 0.9011(5) 0.2340(16) 0.8504(4) 0.056(3) Uani 1 1 d .
H18 H 0.8982 0.1475 0.8312 0.068 Uiso 1 1 calc R
C19 C 0.9318(6) 0.194(2) 0.8937(5) 0.087(6) Uani 1 1 d .
H19A H 0.9597 0.1605 0.8916 0.131 Uiso 1 1 calc R
H19C H 0.9188 0.1165 0.9056 0.131 Uiso 1 1 calc R
H19B H 0.9372 0.2801 0.9125 0.131 Uiso 1 1 calc R
C20 C 0.8539(5) 0.273(2) 0.8508(6) 0.081(5) Uani 1 1 d .
H20A H 0.8566 0.3391 0.8747 0.121 Uiso 1 1 calc R
H20B H 0.8389 0.1832 0.8543 0.121 Uiso 1 1 calc R
H20C H 0.8367 0.3201 0.8237 0.121 Uiso 1 1 calc R
C16 C 0.9617(3) 0.2078(10) 0.7970(3) 0.030(2) Uani 1 1 d .
C30 C 0.8871(3) 0.4134(13) 0.5947(3) 0.039(3) Uani 1 1 d .
C29 C 0.8915(6) 0.5214(18) 0.5645(4) 0.066(4) Uani 1 1 d .
H29 H 0.9161 0.5841 0.5759 0.080 Uiso 1 1 calc R
C25 C 0.7612(6) 0.344(2) 0.4714(4) 0.068(5) Uani 1 1 d .
C26 C 0.7886(4) 0.445(2) 0.4667(4) 0.065(4) Uani 1 1 d D
C32 C 0.8182(4) 0.3464(17) 0.5356(6) 0.067(5) Uani 1 1 d .
C27 C 0.8284(4) 0.4531(15) 0.5111(3) 0.052(3) Uani 1 1 d D
C31 C 0.8508(3) 0.3158(19) 0.5828(4) 0.056(4) Uani 1 1 d .
H31 H 0.8467 0.2414 0.6009 0.067 Uiso 1 1 calc R
C28 C 0.8680(5) 0.5476(18) 0.5250(6) 0.077(4) Uani 1 1 d D
H28 H 0.8750 0.6174 0.5073 0.093 Uiso 1 1 calc R
C24 C 0.7229(6) 0.3081(19) 0.4383(7) 0.077(5) Uani 1 1 d .
H24 H 0.7046 0.2322 0.4420 0.093 Uiso 1 1 calc R
C23 C 0.7113(5) 0.383(3) 0.3997(6) 0.089(7) Uani 1 1 d .
H23 H 0.6846 0.3608 0.3772 0.107 Uiso 1 1 calc R
C22 C 0.7386(10) 0.490(2) 0.3942(5) 0.098(8) Uani 1 1 d .
H22 H 0.7310 0.5409 0.3677 0.117 Uiso 1 1 calc R
C21 C 0.7799(6) 0.5252(19) 0.4297(8) 0.084(6) Uani 1 1 d .
H21 H 0.7993 0.5990 0.4270 0.101 Uiso 1 1 calc R
C34 C 0.9221(3) 0.4067(10) 0.6407(3) 0.0244(19) Uani 1 1 d .
H87A H 0.9386 0.3139 0.6439 0.029 Uiso 1 1 calc R
H87B H 0.9433 0.4876 0.6441 0.029 Uiso 1 1 calc R
C35 C 0.8749(3) 0.5504(10) 0.6728(3) 0.0250(18) Uani 1 1 d .
H35 H 0.8576 0.5706 0.6419 0.030 Uiso 1 1 calc R
C37 C 0.8431(3) 0.5294(11) 0.6982(3) 0.0276(19) Uani 1 1 d .
H37A H 0.8608 0.5035 0.7282 0.033 Uiso 1 1 calc R
H37B H 0.8286 0.6240 0.6989 0.033 Uiso 1 1 calc R
C38 C 0.8068(3) 0.4116(13) 0.6803(3) 0.039(3) Uani 1 1 d .
H38 H 0.8214 0.3189 0.6766 0.047 Uiso 1 1 calc R
C40 C 0.7833(4) 0.383(2) 0.7130(5) 0.066(4) Uani 1 1 d .
H40A H 0.8053 0.3636 0.7414 0.099 Uiso 1 1 calc R
H40C H 0.7639 0.2979 0.7038 0.099 Uiso 1 1 calc R
H40B H 0.7659 0.4684 0.7146 0.099 Uiso 1 1 calc R
C39 C 0.7734(3) 0.4523(18) 0.6371(4) 0.049(3) Uani 1 1 d .
H39B H 0.7560 0.3662 0.6241 0.074 Uiso 1 1 calc R
H39A H 0.7887 0.4887 0.6184 0.074 Uiso 1 1 calc R
H39C H 0.7539 0.5285 0.6410 0.074 Uiso 1 1 calc R
C36 C 0.9061(3) 0.6809(11) 0.6923(3) 0.0286(19) Uani 1 1 d .
C33 C 0.7764(5) 0.267(2) 0.5167(5) 0.067(4) Uani 1 1 d .
H33B H 0.7559 0.2855 0.5323 0.081 Uiso 1 1 calc R
H33A H 0.7809 0.1610 0.5147 0.081 Uiso 1 1 calc R
C13 C 1.0358(6) 0.778(2) 0.9599(6) 0.077(4) Uani 1 1 d .
H13A H 1.0069 0.7550 0.9623 0.093 Uiso 1 1 calc R
H13B H 1.0350 0.8800 0.9499 0.093 Uiso 1 1 calc R
O14 O 0.6019(3) 0.7252(10) 0.6865(3) 0.055(2) Uani 1 1 d .
N5 N 0.6661(3) 0.8447(12) 0.7209(3) 0.045(2) Uani 1 1 d .
C82 C 0.6229(4) 0.8246(13) 0.7099(4) 0.040(2) Uani 1 1 d .
C83 C 0.6894(4) 0.964(2) 0.7485(5) 0.076(5) Uani 1 1 d .
H83C H 0.6683 1.0252 0.7559 0.113 Uiso 1 1 calc R
H83A H 0.7046 1.0231 0.7333 0.113 Uiso 1 1 calc R
H83B H 0.7109 0.9242 0.7748 0.113 Uiso 1 1 calc R
C84 C 0.6920(5) 0.741(2) 0.7056(5) 0.066(4) Uani 1 1 d .
H84C H 0.7174 0.7079 0.7299 0.099 Uiso 1 1 calc R
H84B H 0.7021 0.7886 0.6844 0.099 Uiso 1 1 calc R
H84A H 0.6736 0.6566 0.6924 0.099 Uiso 1 1 calc R
O104 O 0.9129(3) 0.7220(11) 0.8105(3) 0.062(2) Uani 1 1 d .
N106 N 0.8480(3) 0.8445(13) 0.7803(3) 0.048(2) Uani 1 1 d .
C105 C 0.8905(4) 0.8199(13) 0.7879(4) 0.046(3) Uani 1 1 d .
H105 H 0.9050 0.8841 0.7747 0.055 Uiso 1 1 calc R
C107 C 0.8226(5) 0.960(2) 0.7521(5) 0.077(5) Uani 1 1 d .
H10G H 0.8126 1.0301 0.7689 0.116 Uiso 1 1 calc R
H10H H 0.7971 0.9168 0.7298 0.116 Uiso 1 1 calc R
H10I H 0.8411 1.0096 0.7385 0.116 Uiso 1 1 calc R
C108 C 0.8229(4) 0.744(2) 0.7985(5) 0.067(4) Uani 1 1 d .
H10J H 0.8397 0.6542 0.8082 0.101 Uiso 1 1 calc R
H10K H 0.7945 0.7211 0.7764 0.101 Uiso 1 1 calc R
H10L H 0.8179 0.7916 0.8228 0.101 Uiso 1 1 calc R
O11 O 0.5000 0.248(2) 0.5000 0.075(4) Uani 1 2 d S
H11C H 0.4997 0.2818 0.5243 0.113 Uiso 0.50 1 d PR
H11D H 0.5041 0.1543 0.5020 0.113 Uiso 0.50 1 d PR
O12 O 0.5000 0.9873(19) 0.5000 0.121(8) Uani 1 2 d S
H12D H 0.5277 1.0006 0.5043 0.182 Uiso 0.50 1 d PR
H12C H 0.4959 0.8981 0.5065 0.182 Uiso 0.50 1 d PR
O97 O 0.8817(3) 0.1052(9) 0.6892(3) 0.0446(19) Uani 1 1 d .
H97B H 0.8875 0.0135 0.6874 0.067 Uiso 1 1 d R
O98 O 0.6286(3) 0.1125(9) 0.8076(3) 0.0445(18) Uani 1 1 d .
H98A H 0.6113 0.1477 0.7833 0.067 Uiso 1 1 d R
H98B H 0.6155 0.0407 0.8153 0.067 Uiso 1 1 d R
C81 C 0.0000 0.453(3) 0.0000 0.17(2) Uani 1 2 d SD
H81A H 0.0069 0.4887 0.0294 0.260 Uiso 0.50 1 calc PR
H81C H -0.0291 0.4887 -0.0179 0.260 Uiso 0.50 1 calc PR
H81B H 0.0222 0.4887 -0.0115 0.260 Uiso 0.50 1 calc PR
H2N H 0.891(5) 0.35(2) 0.674(5) 0.07(6) Uiso 1 1 d .
H97A H 0.908(7) 0.12(3) 0.700(6) 0.10(7) Uiso 1 1 d .

loop_
_atom_site_aniso_label
_atom_site_aniso_U_11
_atom_site_aniso_U_22
_atom_site_aniso_U_33
_atom_site_aniso_U_23
_atom_site_aniso_U_13
_atom_site_aniso_U_12
O13 0.064(10) 0.069(10) 0.116(15) 0.000 0.026(10) 0.000
Cu2 0.0180(5) 0.0187(6) 0.0243(6) -0.0010(7) 0.0014(4) 0.0012(7)
O10 0.013(3) 0.030(3) 0.043(3) -0.007(3) 0.005(2) -0.008(2)
O8 0.042(4) 0.013(3) 0.036(4) -0.001(3) 0.013(3) 0.001(3)
O9 0.048(4) 0.024(3) 0.041(4) -0.007(3) 0.021(3) -0.005(3)
O6 0.028(3) 0.020(3) 0.030(3) -0.004(3) -0.001(3) 0.003(3)
O7 0.041(4) 0.020(4) 0.057(5) -0.002(3) -0.004(3) -0.003(3)
N4 0.022(4) 0.026(4) 0.024(3) 0.000(3) 0.003(3) 0.004(3)
N3 0.014(3) 0.019(4) 0.028(3) -0.002(3) 0.006(2) -0.003(3)
C65 0.042(6) 0.058(8) 0.064(8) -0.013(6) 0.016(6) -0.005(6)
C69 0.037(6) 0.046(6) 0.037(5) 0.007(5) 0.008(4) 0.010(5)
C70 0.031(5) 0.038(5) 0.034(5) -0.004(4) 0.004(4) 0.017(4)
C68 0.034(6) 0.055(7) 0.043(6) 0.003(5) 0.012(4) 0.004(5)
C71 0.035(5) 0.034(5) 0.038(5) -0.004(4) 0.005(4) 0.016(4)
C67 0.046(6) 0.040(6) 0.045(6) -0.004(5) 0.020(5) 0.016(5)
C72 0.028(5) 0.045(6) 0.049(6) -0.010(5) 0.009(4) 0.014(5)
C66 0.032(5) 0.041(6) 0.037(5) 0.001(5) 0.009(4) 0.011(4)
C64 0.060(8) 0.097(12) 0.043(7) 0.007(8) 0.010(6) -0.006(8)
C63 0.065(9) 0.086(11) 0.043(7) 0.013(7) 0.003(6) -0.002(8)
C62 0.060(8) 0.082(10) 0.039(6) 0.013(7) 0.006(5) 0.009(8)
C61 0.058(8) 0.062(8) 0.062(8) -0.006(7) 0.024(6) -0.001(7)
C74 0.024(4) 0.030(5) 0.036(5) -0.002(4) 0.012(4) 0.008(4)
C75 0.030(5) 0.031(5) 0.023(4) -0.002(4) 0.004(3) 0.003(4)
C77 0.028(5) 0.030(5) 0.045(5) 0.000(4) 0.018(4) -0.002(4)
C78 0.037(6) 0.050(7) 0.061(7) 0.000(6) 0.031(5) 0.008(5)
C79 0.066(9) 0.078(10) 0.080(10) -0.010(9) 0.035(8) -0.001(8)
C80 0.069(10) 0.115(15) 0.060(8) -0.039(10) 0.022(7) 0.009(10)
C76 0.014(4) 0.027(5) 0.035(5) 0.002(4) 0.011(3) 0.002(3)
C47 0.090(10) 0.081(11) 0.071(8) -0.017(9) 0.060(8) -0.025(10)
C46 0.047(7) 0.086(12) 0.054(8) 0.026(9) -0.001(6) -0.018(8)
C41 0.076(11) 0.073(11) 0.21(2) 0.061(14) 0.106(15) 0.024(9)
C42 0.144(18) 0.064(10) 0.063(9) -0.013(8) 0.046(11) -0.037(12)
C43 0.044(7) 0.093(13) 0.063(9) 0.035(9) -0.014(6) -0.021(8)
C44 0.081(12) 0.101(14) 0.126(17) 0.013(13) 0.072(13) -0.024(11)
C45 0.103(15) 0.14(2) 0.052(9) -0.002(11) 0.035(10) -0.063(15)
C52 0.025(6) 0.101(13) 0.132(14) 0.079(12) 0.036(7) 0.008(7)
C51 0.035(6) 0.085(10) 0.054(7) 0.036(7) 0.010(5) -0.007(6)
C50 0.026(4) 0.053(7) 0.031(4) 0.000(5) 0.004(3) -0.019(5)
C49 0.077(9) 0.084(11) 0.043(7) -0.019(7) 0.029(6) -0.048(8)
C48 0.085(11) 0.081(11) 0.058(9) -0.022(8) 0.019(8) -0.017(9)
C54 0.021(4) 0.038(6) 0.025(4) -0.001(4) 0.008(3) 0.000(4)
C55 0.016(4) 0.021(4) 0.037(5) 0.001(4) 0.006(3) -0.002(3)
C57 0.019(4) 0.030(5) 0.036(5) 0.003(4) 0.006(4) 0.000(4)
C58 0.020(4) 0.037(6) 0.076(7) 0.012(5) 0.022(4) 0.007(4)
C59 0.033(6) 0.096(12) 0.077(8) 0.020(9) 0.012(5) 0.021(8)
C60 0.047(7) 0.091(11) 0.109(12) -0.004(10) 0.047(8) 0.017(8)
C56 0.017(4) 0.023(4) 0.034(5) -0.002(4) 0.003(3) 0.005(3)
C73 0.038(6) 0.044(7) 0.060(7) 0.003(5) 0.010(5) -0.002(5)
C53 0.079(11) 0.095(13) 0.070(10) -0.001(10) 0.002(8) 0.022(10)
Cu1 0.0183(6) 0.0183(6) 0.0276(6) -0.0003(7) 0.0016(4) 0.0012(7)
O5 0.006(2) 0.034(3) 0.042(3) 0.009(3) 0.009(2) 0.008(2)
O1 0.035(4) 0.017(3) 0.037(4) 0.002(3) 0.007(3) -0.001(3)
O2 0.045(4) 0.027(4) 0.040(4) 0.005(3) 0.016(3) 0.005(3)
N2 0.020(3) 0.013(4) 0.035(4) -0.002(3) 0.006(3) 0.001(3)
O3 0.017(3) 0.020(3) 0.036(3) 0.001(3) -0.002(2) -0.004(2)
O4 0.041(4) 0.016(4) 0.060(5) 0.002(3) -0.007(3) 0.007(3)
N1 0.031(4) 0.017(4) 0.029(4) 0.000(3) 0.005(3) -0.003(3)
C1 0.19(3) 0.079(13) 0.120(17) -0.018(13) 0.103(18) -0.039(16)
C4 0.16(2) 0.18(3) 0.053(10) 0.035(14) -0.024(12) -0.10(2)
C3 0.089(12) 0.079(12) 0.055(9) -0.002(8) -0.010(8) -0.004(10)
C2 0.106(13) 0.105(14) 0.036(7) -0.014(8) 0.007(8) 0.000(12)
C5 0.101(13) 0.069(10) 0.089(12) 0.002(9) 0.055(11) -0.010(10)
C7 0.090(11) 0.111(14) 0.034(7) -0.013(8) 0.017(7) -0.072(11)
C6 0.034(5) 0.057(7) 0.031(5) -0.007(5) 0.009(4) -0.006(5)
C12 0.116(13) 0.077(10) 0.038(7) -0.028(7) 0.041(8) -0.067(10)
C11 0.056(7) 0.056(7) 0.040(6) -0.008(6) 0.016(5) -0.029(6)
C10 0.049(6) 0.049(6) 0.026(5) -0.006(4) 0.008(4) -0.028(5)
C9 0.052(6) 0.068(10) 0.031(5) 0.006(6) -0.001(4) -0.021(6)
C8 0.081(10) 0.110(14) 0.030(6) -0.003(7) 0.006(6) -0.056(10)
C14 0.035(5) 0.037(5) 0.036(5) -0.002(5) 0.005(4) -0.010(5)
C15 0.034(5) 0.025(5) 0.034(5) -0.002(4) 0.012(4) -0.001(4)
C17 0.037(5) 0.037(6) 0.041(5) 0.002(5) 0.010(4) 0.006(5)
C18 0.061(8) 0.055(8) 0.061(8) 0.000(6) 0.030(6) -0.002(6)
C19 0.077(11) 0.108(15) 0.072(10) 0.036(11) 0.020(8) -0.003(10)
C20 0.047(8) 0.123(15) 0.093(11) 0.018(11) 0.051(8) 0.001(9)
C16 0.031(5) 0.019(4) 0.037(5) -0.002(4) 0.011(4) 0.000(4)
C30 0.022(4) 0.055(8) 0.032(5) -0.006(5) 0.002(3) 0.022(5)
C29 0.103(11) 0.062(9) 0.034(6) 0.013(6) 0.023(6) 0.044(8)
C25 0.097(12) 0.075(10) 0.040(7) 0.002(7) 0.034(7) 0.047(10)
C26 0.040(6) 0.089(11) 0.054(7) -0.038(9) 0.004(5) 0.014(8)
C32 0.022(5) 0.073(9) 0.121(12) -0.046(9) 0.043(7) -0.011(6)
C27 0.072(8) 0.041(6) 0.063(7) 0.005(6) 0.051(6) 0.009(6)
C31 0.021(5) 0.092(10) 0.053(7) -0.031(7) 0.011(5) 0.001(6)
C28 0.089(11) 0.062(9) 0.085(11) 0.025(9) 0.034(9) 0.012(8)
C24 0.072(10) 0.060(9) 0.128(16) -0.028(10) 0.071(12) -0.004(8)
C23 0.045(8) 0.126(18) 0.065(10) -0.054(12) -0.020(7) 0.030(9)
C22 0.18(2) 0.074(12) 0.040(7) 0.015(8) 0.033(11) 0.059(14)
C21 0.082(11) 0.059(9) 0.148(18) -0.028(11) 0.087(13) -0.005(8)
C34 0.018(4) 0.029(5) 0.023(4) 0.001(3) 0.004(3) 0.004(3)
C35 0.014(4) 0.022(4) 0.031(4) 0.001(4) -0.002(3) 0.004(3)
C37 0.006(4) 0.036(5) 0.041(5) -0.004(4) 0.008(3) 0.006(3)
C38 0.008(4) 0.048(7) 0.062(6) -0.008(5) 0.012(4) -0.004(4)
C40 0.028(5) 0.104(12) 0.071(8) 0.022(8) 0.025(5) -0.005(6)
C39 0.014(4) 0.071(8) 0.058(6) 0.008(7) 0.007(4) -0.003(5)
C36 0.021(4) 0.022(4) 0.034(5) -0.002(4) -0.001(4) 0.002(4)
C33 0.058(8) 0.075(10) 0.059(8) 0.001(8) 0.007(6) -0.016(8)
C13 0.077(10) 0.059(9) 0.098(12) -0.001(9) 0.033(9) -0.002(8)
O14 0.056(5) 0.050(5) 0.059(5) 0.003(4) 0.019(4) -0.015(4)
N5 0.040(5) 0.057(6) 0.042(5) -0.002(5) 0.019(4) 0.003(5)
C82 0.034(5) 0.042(6) 0.048(6) 0.011(5) 0.018(4) 0.003(5)
C83 0.042(7) 0.097(14) 0.095(10) -0.040(10) 0.034(7) -0.013(8)
C84 0.050(7) 0.088(11) 0.071(9) -0.013(8) 0.036(7) 0.007(7)
O104 0.069(6) 0.048(5) 0.073(6) -0.003(5) 0.030(5) 0.017(5)
N106 0.040(5) 0.059(6) 0.046(5) -0.003(5) 0.018(4) -0.005(5)
C105 0.044(6) 0.032(6) 0.068(7) -0.008(5) 0.029(6) -0.007(5)
C107 0.057(8) 0.099(14) 0.074(9) 0.018(10) 0.021(7) -0.001(9)
C108 0.033(6) 0.109(13) 0.065(8) 0.015(8) 0.023(6) -0.012(7)
O11 0.059(8) 0.080(11) 0.083(10) 0.000 0.020(7) 0.000
O12 0.109(14) 0.047(9) 0.157(18) 0.000 -0.018(13) 0.000
O97 0.036(4) 0.023(3) 0.064(5) 0.000(4) 0.003(4) 0.001(3)
O98 0.042(4) 0.025(4) 0.054(5) 0.006(3) 0.002(3) 0.003(3)
C81 0.19(4) 0.09(2) 0.32(6) 0.000 0.19(4) 0.000

loop_
_atom_type_symbol
_atom_type_description
_atom_type_scat_dispersion_real
_atom_type_scat_dispersion_imag
_atom_type_scat_source
C C 0.0181 0.0091 'International Tables Vol C Tables 4.2.6.8 and 6.1.1.4'
H H 0.0000 0.0000 'International Tables Vol C Tables 4.2.6.8 and 6.1.1.4'
Cu Cu -1.9646 0.5888 'International Tables Vol C Tables 4.2.6.8 and 6.1.1.4'
N N 0.0311 0.0180 'International Tables Vol C Tables 4.2.6.8 and 6.1.1.4'
O O 0.0492 0.0322 'International Tables Vol C Tables 4.2.6.8 and 6.1.1.4'

loop_
_geom_angle_atom_site_label_1
_geom_angle_atom_site_label_2
_geom_angle_atom_site_label_3
_geom_angle
C81 O13 H13O 128.7
O8 Cu2 O6 171.5(3)
O8 Cu2 N4 83.7(3)
O6 Cu2 N4 92.8(3)
O8 Cu2 N3 98.4(3)
O6 Cu2 N3 81.9(3)
N4 Cu2 N3 158.0(3)
O8 Cu2 O10 86.6(3)
O6 Cu2 O10 101.8(3)
N4 Cu2 O10 104.0(3)
N3 Cu2 O10 98.0(2)
Cu2 O10 H10F 110.8
Cu2 O10 H11E 110.7
H10F O10 H11E 108.2
C76 O8 Cu2 115.9(6)
C56 O6 Cu2 112.8(6)
C74 N4 C75 112.3(7)
C74 N4 Cu2 110.1(6)
C75 N4 Cu2 108.3(5)
C74 N4 H4N 108.2
C75 N4 H4N 109.1
Cu2 N4 H4N 108.6
C55 N3 C54 112.6(7)
C55 N3 Cu2 102.5(5)
C54 N3 Cu2 113.4(5)
C55 N3 H3N 109.2
C54 N3 H3N 109.7
Cu2 N3 H3N 109.2
C64 C65 C66 123.2(14)
C64 C65 C73 129.5(13)
C66 C65 C73 107.3(10)
C70 C69 C68 122.9(11)
C70 C69 H69 118.6
C68 C69 H69 118.6
C69 C70 C71 119.2(10)
C69 C70 C74 121.8(9)
C71 C70 C74 118.9(10)
C67 C68 C69 116.8(11)
C67 C68 H68 121.6
C69 C68 H68 121.6
C70 C71 C72 119.2(11)
C70 C71 H71 120.4
C72 C71 H71 120.4
C68 C67 C72 121.6(11)
C68 C67 C66 130.8(11)
C72 C67 C66 107.5(10)
C71 C72 C67 120.4(11)
C71 C72 C73 129.4(12)
C67 C72 C73 110.2(10)
C65 C66 C61 119.2(11)
C65 C66 C67 111.1(11)
C61 C66 C67 129.6(11)
C65 C64 C63 117.7(15)
C65 C64 H64 121.1
C63 C64 H64 121.1
C64 C63 C62 124.9(13)
C64 C63 H63 117.6
C62 C63 H63 117.5
C61 C62 C63 115.8(13)
C61 C62 H62 122.1
C63 C62 H62 122.1
C62 C61 C66 119.1(14)
C62 C61 H61 120.5
C66 C61 H61 120.4
N4 C74 C70 114.3(7)
N4 C74 H74B 108.7
C70 C74 H74B 108.7
N4 C74 H74A 108.7
C70 C74 H74A 108.7
H74B C74 H74A 107.6
N4 C75 C77 109.1(8)
N4 C75 C76 108.0(7)
C77 C75 C76 108.5(7)
N4 C75 H75 110.4
C77 C75 H75 110.4
C76 C75 H75 110.4
C75 C77 C78 116.4(8)
C75 C77 H77A 108.2
C78 C77 H77A 108.2
C75 C77 H77B 108.2
C78 C77 H77B 108.2
H77A C77 H77B 107.3
C79 C78 C80 111.1(11)
C79 C78 C77 110.2(11)
C80 C78 C77 112.1(11)
C79 C78 H78 107.7
C80 C78 H78 107.7
C77 C78 H78 107.7
C78 C79 H79B 109.5
C78 C79 H79A 109.5
H79B C79 H79A 109.5
C78 C79 H79C 109.5
H79B C79 H79C 109.5
H79A C79 H79C 109.5
C78 C80 H80B 109.5
C78 C80 H80C 109.4
H80B C80 H80C 109.5
C78 C80 H80A 109.5
H80B C80 H80A 109.5
H80C C80 H80A 109.5
O9 C76 O8 124.8(8)
O9 C76 C75 119.4(8)
O8 C76 C75 115.8(8)
C52 C47 C48 127.6(13)
C52 C47 C46 102.6(15)
C48 C47 C46 129.8(15)
C45 C46 C41 123.4(15)
C45 C46 C47 107(2)
C41 C46 C47 129(2)
C46 C41 C42 115.7(15)
C46 C41 H41 122.1
C42 C41 H41 122.1
C43 C42 C41 114.6(16)
C43 C42 H42 122.7
C41 C42 H42 122.7
C42 C43 C44 122.2(16)
C42 C43 H43 118.9
C44 C43 H43 118.9
C45 C44 C43 119(2)
C45 C44 H44 120.3
C43 C44 H44 120.3
C46 C45 C44 125(2)
C46 C45 C53 117(2)
C44 C45 C53 118(3)
C47 C52 C53 120.4(15)
C47 C52 C51 119.9(13)
C53 C52 C51 119.7(16)
C50 C51 C52 112.0(13)
C50 C51 H51 124.0
C52 C51 H51 124.0
C51 C50 C49 117.9(11)
C51 C50 C54 121.8(11)
C49 C50 C54 120.3(12)
C48 C49 C50 133.8(18)
C48 C49 H49 113.1
C50 C49 H49 113.1
C49 C48 C47 108.6(16)
C49 C48 H48 125.7
C47 C48 H48 125.7
N3 C54 C50 113.5(7)
N3 C54 H54B 108.9
C50 C54 H54B 108.9
N3 C54 H54A 108.9
C50 C54 H54A 108.9
H54B C54 H54A 107.7
N3 C55 C57 110.8(7)
N3 C55 C56 108.6(7)
C57 C55 C56 109.5(8)
N3 C55 H55 109.3
C57 C55 H55 109.3
C56 C55 H55 109.3
C55 C57 C58 115.8(8)
C55 C57 H57B 108.3
C58 C57 H57B 108.3
C55 C57 H57A 108.3
C58 C57 H57A 108.3
H57B C57 H57A 107.4
C59 C58 C60 110.9(10)
C59 C58 C57 112.8(10)
C60 C58 C57 110.6(10)
C59 C58 H58 107.4
C60 C58 H58 107.4
C57 C58 H58 107.4
C58 C59 H59C 109.5
C58 C59 H59B 109.5
H59C C59 H59B 109.5
C58 C59 H59A 109.5
H59C C59 H59A 109.5
H59B C59 H59A 109.5
C58 C60 H60A 109.5
C58 C60 H60B 109.4
H60A C60 H60B 109.5
C58 C60 H60C 109.5
H60A C60 H60C 109.5
H60B C60 H60C 109.5
O7 C56 O6 124.9(8)
O7 C56 C55 118.8(8)
O6 C56 C55 116.2(8)
C72 C73 C65 103.8(10)
C72 C73 H73A 111.0
C65 C73 H73A 111.0
C72 C73 H73B 111.0
C65 C73 H73B 111.0
H73A C73 H73B 109.0
C52 C53 C45 92.3(18)
C52 C53 H53A 113.3
C45 C53 H53A 113.2
C52 C53 H53B 113.2
C45 C53 H53B 113.2
H53A C53 H53B 110.6
O1 Cu1 O3 171.8(3)
O1 Cu1 N1 82.9(3)
O3 Cu1 N1 94.0(3)
O1 Cu1 N2 97.7(3)
O3 Cu1 N2 82.1(3)
N1 Cu1 N2 157.0(3)
O1 Cu1 O5 87.8(3)
O3 Cu1 O5 100.3(3)
N1 Cu1 O5 103.7(3)
N2 Cu1 O5 99.3(3)
Cu1 O5 H5OA 110.3
Cu1 O5 H5OB 110.6
H5OA O5 H5OB 108.4
C16 O1 Cu1 116.6(6)
C34 N2 C35 113.2(7)
C34 N2 Cu1 114.1(5)
C35 N2 Cu1 102.6(5)
C34 N2 H2N 104(10)
C35 N2 H2N 111(10)
Cu1 N2 H2N 112(10)
C36 O3 Cu1 112.9(6)
C15 N1 C14 113.5(7)
C15 N1 Cu1 108.4(5)
C14 N1 Cu1 111.1(6)
C15 N1 H1N 107.9
C14 N1 H1N 107.9
Cu1 N1 H1N 107.9
C2 C1 C6 112.0(17)
C2 C1 H1 124.0
C6 C1 H1 124.0
C5 C4 C3 131(4)
C5 C4 H4 114.7
C3 C4 H4 114.7
C4 C3 C2 121(2)
C4 C3 H3 119.7
C2 C3 H3 119.6
C3 C2 C1 117.7(17)
C3 C2 H2 121.1
C1 C2 H2 121.2
C4 C5 C6 116(2)
C4 C5 C13 137(2)
C6 C5 C13 106.9(14)
C8 C7 C12 119.0(12)
C8 C7 C6 125.8(17)
C12 C7 C6 115.2(17)
C5 C6 C7 106.1(15)
C5 C6 C1 123.1(14)
C7 C6 C1 130.8(15)
C13 C12 C11 137(2)
C13 C12 C7 102.8(14)
C11 C12 C7 120.7(16)
C12 C11 C10 120.4(15)
C12 C11 H11 119.8
C10 C11 H11 119.8
C11 C10 C9 119.5(10)
C11 C10 C14 121.2(11)
C9 C10 C14 119.3(11)
C8 C9 C10 119.6(15)
C8 C9 H9 120.2
C10 C9 H9 120.2
C7 C8 C9 120.7(17)
C7 C8 H8 119.7
C9 C8 H8 119.7
N1 C14 C10 114.7(9)
N1 C14 H14B 108.6
C10 C14 H14B 108.6
N1 C14 H14A 108.6
C10 C14 H14A 108.6
H14B C14 H14A 107.6
N1 C15 C16 107.9(7)
N1 C15 C17 109.6(8)
C16 C15 C17 108.7(8)
N1 C15 H15 110.2
C16 C15 H15 110.2
C17 C15 H15 110.2
C18 C17 C15 114.7(9)
C18 C17 H17A 108.6
C15 C17 H17A 108.6
C18 C17 H17B 108.6
C15 C17 H17B 108.6
H17A C17 H17B 107.6
C19 C18 C17 113.7(13)
C19 C18 C20 111.9(13)
C17 C18 C20 107.5(12)
C19 C18 H18 107.8
C17 C18 H18 107.9
C20 C18 H18 107.9
C18 C19 H19A 109.5
C18 C19 H19C 109.5
H19A C19 H19C 109.5
C18 C19 H19B 109.4
H19A C19 H19B 109.5
H19C C19 H19B 109.5
C18 C20 H20A 109.4
C18 C20 H20B 109.5
H20A C20 H20B 109.5
C18 C20 H20C 109.5
H20A C20 H20C 109.5
H20B C20 H20C 109.5
O2 C16 O1 124.4(9)
O2 C16 C15 119.6(8)
O1 C16 C15 116.0(8)
C31 C30 C29 120.6(11)
C31 C30 C34 119.9(11)
C29 C30 C34 119.5(11)
C28 C29 C30 131.6(17)
C28 C29 H29 114.2
C30 C29 H29 114.2
C26 C25 C24 121.7(14)
C26 C25 C33 114.9(15)
C24 C25 C33 123.4(18)
C25 C26 C21 122.5(13)
C25 C26 C27 106.4(16)
C21 C26 C27 131.0(18)
C27 C32 C33 118.0(15)
C27 C32 C31 119.6(11)
C33 C32 C31 122.4(14)
C32 C27 C28 126.0(12)
C32 C27 C26 103.4(13)
C28 C27 C26 130.6(13)
C30 C31 C32 111.6(13)
C30 C31 H31 124.2
C32 C31 H31 124.2
C29 C28 C27 110.4(15)
C29 C28 H28 124.8
C27 C28 H28 124.8
C25 C24 C23 119.8(17)
C25 C24 H24 120.1
C23 C24 H24 120.1
C22 C23 C24 119.8(14)
C22 C23 H23 120.1
C24 C23 H23 120.1
C23 C22 C21 119.7(15)
C23 C22 H22 120.1
C21 C22 H22 120.2
C26 C21 C22 116.4(16)
C26 C21 H21 121.8
C22 C21 H21 121.8
N2 C34 C30 114.1(7)
N2 C34 H87A 108.7
C30 C34 H87A 108.7
N2 C34 H87B 108.7
C30 C34 H87B 108.7
H87A C34 H87B 107.6
N2 C35 C36 107.8(7)
N2 C35 C37 111.1(7)
C36 C35 C37 109.0(8)
N2 C35 H35 109.7
C36 C35 H35 109.7
C37 C35 H35 109.7
C38 C37 C35 115.8(8)
C38 C37 H37A 108.3
C35 C37 H37A 108.3
C38 C37 H37B 108.4
C35 C37 H37B 108.4
H37A C37 H37B 107.4
C39 C38 C40 110.0(8)
C39 C38 C37 112.9(10)
C40 C38 C37 110.0(10)
C39 C38 H38 108.0
C40 C38 H38 108.0
C37 C38 H38 108.0
C38 C40 H40A 109.4
C38 C40 H40C 109.5
H40A C40 H40C 109.5
C38 C40 H40B 109.5
H40A C40 H40B 109.5
H40C C40 H40B 109.5
C38 C39 H39B 109.5
C38 C39 H39A 109.5
H39B C39 H39A 109.5
C38 C39 H39C 109.5
H39B C39 H39C 109.5
H39A C39 H39C 109.5
O4 C36 O3 124.1(9)
O4 C36 C35 119.3(8)
O3 C36 C35 116.5(8)
C32 C33 C25 97.2(14)
C32 C33 H33B 112.3
C25 C33 H33B 112.3
C32 C33 H33A 112.3
C25 C33 H33A 112.3
H33B C33 H33A 109.9
C12 C13 C5 109.0(16)
C12 C13 H13A 109.9
C5 C13 H13A 110.0
C12 C13 H13B 109.9
C5 C13 H13B 109.8
H13A C13 H13B 108.3
C82 N5 C83 122.7(11)
C82 N5 C84 119.2(11)
C83 N5 C84 118.1(11)
O14 C82 N5 124.8(11)
N5 C83 H83C 109.5
N5 C83 H83A 109.5
H83C C83 H83A 109.5
N5 C83 H83B 109.5
H83C C83 H83B 109.5
H83A C83 H83B 109.5
N5 C84 H84C 109.5
N5 C84 H84B 109.5
H84C C84 H84B 109.5
N5 C84 H84A 109.5
H84C C84 H84A 109.5
H84B C84 H84A 109.5
C105 N106 C107 124.0(11)
C105 N106 C108 119.7(11)
C107 N106 C108 116.1(11)
O104 C105 N106 126.2(12)
O104 C105 H105 116.9
N106 C105 H105 116.9
N106 C107 H10G 109.5
N106 C107 H10H 109.5
H10G C107 H10H 109.5
N106 C107 H10I 109.5
H10G C107 H10I 109.5
H10H C107 H10I 109.5
N106 C108 H10J 109.5
N106 C108 H10K 109.5
H10J C108 H10K 109.5
N106 C108 H10L 109.5
H10J C108 H10L 109.5
H10K C108 H10L 109.5
H11C O11 H11D 109.5
H12D O12 H12C 109.4
H97B O97 H97A 90.3
H98A O98 H98B 109.5
O13 C81 H81A 114.2
O13 C81 H81C 114.2
H81A C81 H81C 104.3
O13 C81 H81B 114.2
H81A C81 H81B 104.3
H81C C81 H81B 104.3

loop_
_geom_bond_atom_site_label_1
_geom_bond_atom_site_label_2
_geom_bond_distance
O13 C81 1.486(19)
O13 H13O 1.0150
Cu2 O8 1.955(6)
Cu2 O6 1.978(6)
Cu2 N4 2.014(7)
Cu2 N3 2.049(6)
Cu2 O10 2.192(6)
O10 H10F 0.8712
O10 H11E 0.8711
O8 C76 1.273(11)
O9 C76 1.241(12)
O6 C56 1.288(11)
O7 C56 1.223(12)
N4 C74 1.476(11)
N4 C75 1.491(11)
N4 H4N 0.9101
N3 C55 1.474(11)
N3 C54 1.502(10)
N3 H3N 0.9101
C65 C64 1.321(19)
C65 C66 1.365(17)
C65 C73 1.553(18)
C69 C70 1.392(16)
C69 C68 1.415(16)
C69 H69 0.9300
C70 C71 1.392(15)
C70 C74 1.517(14)
C68 C67 1.378(17)
C68 H68 0.9300
C71 C72 1.400(15)
C71 H71 0.9300
C67 C72 1.409(17)
C67 C66 1.455(15)
C72 C73 1.461(15)
C66 C61 1.440(19)
C64 C63 1.35(2)
C64 H64 0.9300
C63 C62 1.42(2)
C63 H63 0.9300
C62 C61 1.381(19)
C62 H62 0.9300
C61 H61 0.9300
C74 H74B 0.9700
C74 H74A 0.9700
C75 C77 1.521(13)
C75 C76 1.531(13)
C75 H75 0.9800
C77 C78 1.539(14)
C77 H77A 0.9700
C77 H77B 0.9700
C78 C79 1.479(19)
C78 C80 1.506(19)
C78 H78 0.9800
C79 H79B 0.9600
C79 H79A 0.9600
C79 H79C 0.9600
C80 H80B 0.9600
C80 H80C 0.9600
C80 H80A 0.9600
C47 C52 1.31(2)
C47 C48 1.422(16)
C47 C46 1.550(14)
C46 C45 1.20(3)
C46 C41 1.37(3)
C41 C42 1.51(3)
C41 H41 0.9300
C42 C43 1.34(3)
C42 H42 0.9300
C43 C44 1.36(3)
C43 H43 0.9300
C44 C45 1.30(3)
C44 H44 0.9300
C45 C53 1.59(3)
C52 C53 1.45(2)
C52 C51 1.554(16)
C51 C50 1.381(19)
C51 H51 0.9300
C50 C49 1.411(19)
C50 C54 1.501(11)
C49 C48 1.28(2)
C49 H49 0.9300
C48 H48 0.9300
C54 H54B 0.9700
C54 H54A 0.9700
C55 C57 1.513(12)
C55 C56 1.526(12)
C55 H55 0.9800
C57 C58 1.532(13)
C57 H57B 0.9700
C57 H57A 0.9700
C58 C59 1.490(18)
C58 C60 1.504(17)
C58 H58 0.9800
C59 H59C 0.9600
C59 H59B 0.9600
C59 H59A 0.9600
C60 H60A 0.9600
C60 H60B 0.9600
C60 H60C 0.9600
C73 H73A 0.9700
C73 H73B 0.9700
C53 H53A 0.9700
C53 H53B 0.9700
Cu1 O1 1.948(6)
Cu1 O3 1.964(6)
Cu1 N1 2.026(7)
Cu1 N2 2.053(8)
Cu1 O5 2.168(5)
O5 H5OA 0.8678
O5 H5OB 0.8682
O1 C16 1.265(12)
O2 C16 1.240(12)
N2 C34 1.476(11)
N2 C35 1.479(11)
N2 H2N 0.68(17)
O3 C36 1.297(11)
O4 C36 1.238(12)
N1 C15 1.481(11)
N1 C14 1.482(12)
N1 H1N 0.9100
C1 C2 1.40(3)
C1 C6 1.558(17)
C1 H1 0.9300
C4 C5 1.17(3)
C4 C3 1.34(2)
C4 H4 0.9300
C3 C2 1.36(3)
C3 H3 0.9300
C2 H2 0.9300
C5 C6 1.32(2)
C5 C13 1.58(2)
C7 C8 1.37(3)
C7 C12 1.43(3)
C7 C6 1.436(17)
C12 C13 1.37(2)
C12 C11 1.376(17)
C11 C10 1.386(19)
C11 H11 0.9300
C10 C9 1.417(18)
C10 C14 1.505(14)
C9 C8 1.406(16)
C9 H9 0.9300
C8 H8 0.9300
C14 H14B 0.9700
C14 H14A 0.9700
C15 C16 1.524(13)
C15 C17 1.543(14)
C15 H15 0.9800
C17 C18 1.528(17)
C17 H17A 0.9700
C17 H17B 0.9700
C18 C19 1.45(2)
C18 C20 1.546(19)
C18 H18 0.9800
C19 H19A 0.9600
C19 H19C 0.9600
C19 H19B 0.9600
C20 H20A 0.9600
C20 H20B 0.9600
C20 H20C 0.9600
C30 C31 1.391(18)
C30 C29 1.420(19)
C30 C34 1.526(11)
C29 C28 1.26(2)
C29 H29 0.9300
C25 C26 1.31(3)
C25 C24 1.35(3)
C25 C33 1.545(19)
C26 C21 1.35(3)
C26 C27 1.556(13)
C32 C27 1.36(2)
C32 C33 1.442(18)
C32 C31 1.55(2)
C27 C28 1.452(15)
C31 H31 0.9300
C28 H28 0.9300
C24 C23 1.36(3)
C24 H24 0.9300
C23 C22 1.35(3)
C23 H23 0.9300
C22 C21 1.45(3)
C22 H22 0.9300
C21 H21 0.9300
C34 H87A 0.9700
C34 H87B 0.9700
C35 C36 1.523(13)
C35 C37 1.523(12)
C35 H35 0.9800
C37 C38 1.524(13)
C37 H37A 0.9700
C37 H37B 0.9700
C38 C39 1.482(14)
C38 C40 1.521(15)
C38 H38 0.9800
C40 H40A 0.9600
C40 H40C 0.9600
C40 H40B 0.9600
C39 H39B 0.9600
C39 H39A 0.9600
C39 H39C 0.9600
C33 H33B 0.9700
C33 H33A 0.9700
C13 H13A 0.9700
C13 H13B 0.9700
O14 C82 1.212(15)
N5 C82 1.306(15)
N5 C83 1.429(19)
N5 C84 1.441(16)
C83 H83C 0.9600
C83 H83A 0.9600
C83 H83B 0.9600
C84 H84C 0.9600
C84 H84B 0.9600
C84 H84A 0.9600
O104 C105 1.206(15)
N106 C105 1.305(15)
N106 C107 1.43(2)
N106 C108 1.457(17)
C105 H105 0.9300
C107 H10G 0.9600
C107 H10H 0.9600
C107 H10I 0.9600
C108 H10J 0.9600
C108 H10K 0.9600
C108 H10L 0.9600
O11 H11C 0.8500
O11 H11D 0.8503
O12 H12D 0.8504
O12 H12C 0.8504
O97 H97B 0.8502
O97 H97A 0.80(19)
O98 H98A 0.8494
O98 H98B 0.8502
C81 H81A 1.0070
C81 H81C 1.0070
C81 H81B 1.0070
